data_7242722
loop_
_publ_author_name
'Singha, Soumen'
'Jana, Rajkumar'
'Mondal, Rituparna'
'Ray, Partha Pratim'
'Bag, Partha Pratim'
'Gupta, Kajal'
'Pakhira, Nandan'
'Rizzoli, Corrado'
'Mallick, Arabinda'
'Kumar, Sanjay'
'Saha, Rajat'

_publ_section_title
;
 Photo-responsive Schottky diode behavior of a donor--acceptor co-crystal
 with violet blue light emission
;
_journal_issue 19
_journal_name_full CrystEngComm
_journal_page_first 3510
_journal_page_last 3523
_journal_paper_doi 10.1039/D1CE00020A
_journal_volume 23
_journal_year 2021
_chemical_formula_moiety 'C8 H2 Br4 O4, C8 H6 N2'
_chemical_formula_sum 'C16 H8 Br4 N2 O4'
_chemical_formula_weight 611.88
_space_group_crystal_system orthorhombic
_space_group_IT_number 62
_space_group_name_Hall '-P 2ac 2n'
_space_group_name_H-M_alt 'P n m a'
_atom_sites_solution_hydrogens mixed
_audit_creation_method SHELXL-2018/1
_audit_update_record
;
2019-05-14 deposited with the CCDC.	2021-03-11 downloaded from the CCDC.
;
_cell_angle_alpha 90
_cell_angle_beta 90
_cell_angle_gamma 90
_cell_formula_units_Z 4
_cell_length_a 9.4972(18)
_cell_length_b 14.745(3)
_cell_length_c 13.181(2)
_cell_measurement_reflns_used 29997
_cell_measurement_temperature 293(2)
_cell_measurement_theta_max 27.513
_cell_measurement_theta_min 2.072
_cell_volume 1845.8(6)
_computing_cell_refinement 'SAINT (Bruker, 2008)'
_computing_data_collection 'APEX2 (Bruker, 2008)'
_computing_data_reduction 'SAINT (Bruker, 2008)'
_computing_structure_refinement 'SHELXL-2018/1 (Sheldrick, 2018)'
_computing_structure_solution 'SHELXT (Sheldrick, 2008)'
_diffrn_ambient_temperature 293(2)
_diffrn_measured_fraction_theta_full 1.000
_diffrn_measured_fraction_theta_max 0.996
_diffrn_measurement_device_type 'Bruker APEX-II CCD'
_diffrn_measurement_method '\w scan'
_diffrn_radiation_type MoK\a
_diffrn_radiation_wavelength 0.71073
_diffrn_reflns_av_R_equivalents 0.0635
_diffrn_reflns_av_unetI/netI 0.0293
_diffrn_reflns_Laue_measured_fraction_full 1.000
_diffrn_reflns_Laue_measured_fraction_max 0.996
_diffrn_reflns_limit_h_max 10
_diffrn_reflns_limit_h_min -12
_diffrn_reflns_limit_k_max 19
_diffrn_reflns_limit_k_min -19
_diffrn_reflns_limit_l_max 17
_diffrn_reflns_limit_l_min -17
_diffrn_reflns_number 29997
_diffrn_reflns_point_group_measured_fraction_full 1.000
_diffrn_reflns_point_group_measured_fraction_max 0.996
_diffrn_reflns_theta_full 25.242
_diffrn_reflns_theta_max 27.513
_diffrn_reflns_theta_min 2.072
_exptl_absorpt_coefficient_mu 8.746
_exptl_absorpt_correction_type multi-scan
_exptl_absorpt_process_details '(SADABS; Bruker, 2008)'
_exptl_crystal_colour Colorless
_exptl_crystal_density_diffrn 2.202
_exptl_crystal_description Rhombohedral
_exptl_crystal_F_000 1160
_exptl_crystal_size_max 0.16
_exptl_crystal_size_mid 0.12
_exptl_crystal_size_min 0.10
_exptl_transmission_factor_max 0.417
_exptl_transmission_factor_min 0.295
_refine_diff_density_max 0.520
_refine_diff_density_min -0.433
_refine_diff_density_rms 0.087
_refine_ls_extinction_coef 0.0045(2)
_refine_ls_extinction_expression Fc^*^=kFc[1+0.001xFc^2^\l^3^/sin(2\q)]^-1/4^
_refine_ls_extinction_method 'SHELXL-2018/1 (Sheldrick 2018)'
_refine_ls_goodness_of_fit_ref 1.017
_refine_ls_hydrogen_treatment constr
_refine_ls_matrix_type full
_refine_ls_number_parameters 119
_refine_ls_number_reflns 2199
_refine_ls_number_restraints 0
_refine_ls_restrained_S_all 1.017
_refine_ls_R_factor_all 0.0530
_refine_ls_R_factor_gt 0.0278
_refine_ls_shift/su_max 0.001
_refine_ls_shift/su_mean 0.000
_refine_ls_structure_factor_coef Fsqd
_refine_ls_weighting_details 'w=1/[\s^2^(Fo^2^)+(0.0227P)^2^+1.4697P] where P=(Fo^2^+2Fc^2^)/3'
_refine_ls_weighting_scheme calc
_refine_ls_wR_factor_gt 0.0540
_refine_ls_wR_factor_ref 0.0624
_reflns_Friedel_coverage 0.000
_reflns_number_gt 1576
_reflns_number_total 2199
_reflns_threshold_expression 'I > 2\s(I)'
_cod_data_source_file d1ce00020a2.cif
_cod_data_source_block shelx
_cod_depositor_comments 'Adding full bibliography for 7242722.cif.'
_cod_database_code 7242722
_shelx_shelxl_version_number 2018/1
_shelx_space_group_comment
;
The symmetry employed for this shelxl refinement is uniquely defined
by the following loop, which should always be used as a source of
symmetry information in preference to the above space-group names.
They are only intended as comments.
;

loop_
_space_group_symop_operation_xyz
'x, y, z'
'-x+1/2, -y, z+1/2'
'x+1/2, -y+1/2, -z+1/2'
'-x, y+1/2, -z'
'-x, -y, -z'
'x-1/2, y, -z-1/2'
'-x-1/2, y-1/2, z-1/2'
'x, -y-1/2, z'

loop_
_atom_site_label
_atom_site_type_symbol
_atom_site_fract_x
_atom_site_fract_y
_atom_site_fract_z
_atom_site_U_iso_or_equiv
_atom_site_adp_type
_atom_site_occupancy
_atom_site_site_symmetry_order
_atom_site_calc_flag
_atom_site_refinement_flags_posn
_atom_site_refinement_flags_adp
_atom_site_refinement_flags_occupancy
_atom_site_disorder_assembly
_atom_site_disorder_group
Br1 Br 0.54707(3) 0.13559(2) 0.44468(2) 0.04276(12) Uani 1 1 d . . . . .
Br2 Br 0.96838(4) 0.13551(2) 0.74353(2) 0.04569(12) Uani 1 1 d . . . . .
O1 O 0.8549(2) 0.02272(14) 0.53156(16) 0.0478(6) Uani 1 1 d . . . . .
H1O1 H 0.865529 -0.027238 0.532508 0.072 Uiso 1 1 d R U . . .
O2 O 0.6818(2) 0.00871(14) 0.64507(16) 0.0481(6) Uani 1 1 d . . . . .
C5 C 0.7589(3) 0.05282(19) 0.5935(2) 0.0317(7) Uani 1 1 d . . . . .
C6 C 0.7582(3) 0.15550(18) 0.59328(19) 0.0262(6) Uani 1 1 d . . . . .
C7 C 0.6687(3) 0.20296(18) 0.52939(19) 0.0266(6) Uani 1 1 d . . . . .
C8 C 0.8474(3) 0.20314(18) 0.65803(19) 0.0286(6) Uani 1 1 d . . . . .
N1 N 1.1168(3) 0.15553(17) 0.4669(2) 0.0421(7) Uani 1 1 d . . . . .
C1 C 0.8520(4) 0.2028(3) 0.2760(2) 0.0585(10) Uani 1 1 d . . . . .
H1 H 0.791453 0.171757 0.232711 0.070 Uiso 1 1 calc R U . . .
C2 C 0.9388(4) 0.1552(2) 0.3382(3) 0.0484(9) Uani 1 1 d . . . . .
H3 H 0.938269 0.092088 0.337220 0.058 Uiso 1 1 calc R U . . .
C3 C 1.0292(3) 0.2021(2) 0.4037(2) 0.0341(7) Uani 1 1 d . . . . .
C4 C 1.1964(3) 0.2023(2) 0.5277(3) 0.0479(9) Uani 1 1 d . . . . .
H4 H 1.255167 0.171713 0.572592 0.057 Uiso 1 1 calc R U . . .

loop_
_atom_site_aniso_label
_atom_site_aniso_U_11
_atom_site_aniso_U_22
_atom_site_aniso_U_33
_atom_site_aniso_U_23
_atom_site_aniso_U_13
_atom_site_aniso_U_12
Br1 0.0409(2) 0.0377(2) 0.0496(2) -0.00975(15) -0.01326(14) -0.00444(15)
Br2 0.0469(2) 0.0449(2) 0.04533(19) 0.00870(15) -0.01505(14) 0.00768(16)
O1 0.0562(15) 0.0241(12) 0.0632(14) 0.0030(10) 0.0209(12) 0.0095(10)
O2 0.0542(15) 0.0292(12) 0.0609(14) 0.0047(11) 0.0180(12) -0.0047(11)
C5 0.0344(17) 0.0246(15) 0.0361(16) 0.0002(13) -0.0006(13) 0.0026(14)
C6 0.0244(14) 0.0226(14) 0.0315(14) -0.0002(12) 0.0032(11) 0.0003(12)
C7 0.0256(14) 0.0249(15) 0.0293(14) -0.0025(11) -0.0024(11) -0.0015(12)
C8 0.0260(15) 0.0290(15) 0.0307(14) 0.0029(12) -0.0013(11) 0.0042(12)
N1 0.0439(16) 0.0299(15) 0.0524(16) 0.0039(13) 0.0115(13) 0.0035(13)
C1 0.057(2) 0.079(3) 0.0393(18) -0.0083(17) 0.0019(17) -0.014(2)
C2 0.059(2) 0.040(2) 0.0463(19) -0.0107(16) 0.0115(17) -0.0103(17)
C3 0.0365(17) 0.0295(16) 0.0364(16) 0.0001(13) 0.0145(13) -0.0009(13)
C4 0.0376(19) 0.050(2) 0.056(2) 0.0100(17) 0.0003(15) 0.0083(16)

loop_
_atom_type_symbol
_atom_type_description
_atom_type_scat_dispersion_real
_atom_type_scat_dispersion_imag
_atom_type_scat_source
C C 0.0033 0.0016 'International Tables Vol C Tables 4.2.6.8 and 6.1.1.4'
H H 0.0000 0.0000 'International Tables Vol C Tables 4.2.6.8 and 6.1.1.4'
Br Br -0.2901 2.4595 'International Tables Vol C Tables 4.2.6.8 and 6.1.1.4'
N N 0.0061 0.0033 'International Tables Vol C Tables 4.2.6.8 and 6.1.1.4'
O O 0.0106 0.0060 'International Tables Vol C Tables 4.2.6.8 and 6.1.1.4'

loop_
_geom_angle_atom_site_label_1
_geom_angle_atom_site_label_2
_geom_angle_atom_site_label_3
_geom_angle
_geom_angle_site_symmetry_1
_geom_angle_site_symmetry_3
_geom_angle_publ_flag
C5 O1 H1O1 115.0 . . ?
O2 C5 O1 127.0(3) . . ?
O2 C5 C6 122.9(3) . . ?
O1 C5 C6 110.0(2) . . ?
C7 C6 C8 119.4(2) . . ?
C7 C6 C5 120.6(2) . . ?
C8 C6 C5 120.0(2) . . ?
C6 C7 C7 120.33(15) . 8_565 ?
C6 C7 Br1 117.9(2) . . ?
C7 C7 Br1 121.72(8) 8_565 . ?
C8 C8 C6 120.29(15) 8_565 . ?
C8 C8 Br2 121.78(8) 8_565 . ?
C6 C8 Br2 117.9(2) . . ?
C4 N1 C3 117.7(3) . . ?
C2 C1 C1 121.1(2) . 8_565 ?
C2 C1 H1 119.4 . . ?
C1 C1 H1 119.4 8_565 . ?
C1 C2 C3 119.2(3) . . ?
C1 C2 H3 120.4 . . ?
C3 C2 H3 120.4 . . ?
N1 C3 C2 120.1(3) . . ?
N1 C3 C3 120.26(17) . 8_565 ?
C2 C3 C3 119.6(2) . 8_565 ?
N1 C4 C4 122.04(19) . 8_565 ?
N1 C4 H4 119.0 . . ?
C4 C4 H4 119.0 8_565 . ?

loop_
_geom_bond_atom_site_label_1
_geom_bond_atom_site_label_2
_geom_bond_distance
_geom_bond_site_symmetry_2
_geom_bond_publ_flag
Br1 C7 1.889(3) . ?
Br2 C8 1.893(3) . ?
O1 C5 1.302(3) . ?
O1 H1O1 0.7437 . ?
O2 C5 1.192(3) . ?
C5 C6 1.514(4) . ?
C6 C7 1.386(4) . ?
C6 C8 1.393(4) . ?
C7 C7 1.387(5) 8_565 ?
C8 C8 1.382(5) 8_565 ?
N1 C4 1.299(4) . ?
N1 C3 1.363(4) . ?
C1 C2 1.358(5) . ?
C1 C1 1.393(8) 8_565 ?
C1 H1 0.9300 . ?
C2 C3 1.401(4) . ?
C2 H3 0.9300 . ?
C3 C3 1.412(6) 8_565 ?
C4 C4 1.407(7) 8_565 ?
C4 H4 0.9300 . ?

loop_
_geom_torsion_atom_site_label_1
_geom_torsion_atom_site_label_2
_geom_torsion_atom_site_label_3
_geom_torsion_atom_site_label_4
_geom_torsion
_geom_torsion_site_symmetry_1
_geom_torsion_site_symmetry_2
_geom_torsion_site_symmetry_3
_geom_torsion_site_symmetry_4
_geom_torsion_publ_flag
O2 C5 C6 C7 -87.4(4) . . . . ?
O1 C5 C6 C7 93.2(3) . . . . ?
O2 C5 C6 C8 92.2(4) . . . . ?
O1 C5 C6 C8 -87.1(3) . . . . ?
C8 C6 C7 C7 0.5(3) . . . 8_565 ?
C5 C6 C7 C7 -179.89(17) . . . 8_565 ?
C8 C6 C7 Br1 -178.84(19) . . . . ?
C5 C6 C7 Br1 0.8(3) . . . . ?
C7 C6 C8 C8 -0.5(3) . . . 8_565 ?
C5 C6 C8 C8 179.88(17) . . . 8_565 ?
C7 C6 C8 Br2 -179.7(2) . . . . ?
C5 C6 C8 Br2 0.6(3) . . . . ?
C1 C1 C2 C3 0.4(4) 8_565 . . . ?
C4 N1 C3 C2 -178.6(3) . . . . ?
C4 N1 C3 C3 1.5(3) . . . 8_565 ?
C1 C2 C3 N1 179.8(3) . . . . ?
C1 C2 C3 C3 -0.4(4) . . . 8_565 ?
C3 N1 C4 C4 -1.6(3) . . . 8_565 ?
